data_4078678
loop_
_publ_author_name
'Shi, Xiao-Chao'
'Jin, Guo-Xin'

_publ_section_title
;
 Synthesis and Characterization of Nickel(II) and Palladium(II) Complexes
 based on Tridentate [N--NP] and [N--NS] Ligands and Their Applications in
 Norbornene Polymerization
;
_journal_issue 13
_journal_name_full Organometallics
_journal_page_first 4748
_journal_paper_doi 10.1021/om3003202
_journal_volume 31
_journal_year 2012
_chemical_formula_sum 'C31 H32 N2 S'
_chemical_formula_weight 464.65
_chemical_name_systematic
; 
 ? 
;
_space_group_IT_number 14
_symmetry_cell_setting monoclinic
_symmetry_space_group_name_Hall '-P 2yn'
_symmetry_space_group_name_H-M 'P 1 21/n 1'
_atom_sites_solution_hydrogens geom
_atom_sites_solution_primary direct
_atom_sites_solution_secondary difmap
_audit_creation_method SHELXL-97
_cell_angle_alpha 90.00
_cell_angle_beta 92.592(2)
_cell_angle_gamma 90.00
_cell_formula_units_Z 4
_cell_length_a 17.590(2)
_cell_length_b 8.4278(11)
_cell_length_c 18.031(2)
_cell_measurement_reflns_used 4004
_cell_measurement_temperature 296(2)
_cell_measurement_theta_max 24.25
_cell_measurement_theta_min 2.67
_cell_volume 2670.3(5)
_computing_cell_refinement 'Bruker SAINT'
_computing_data_collection 'Bruker APEX2'
_computing_data_reduction 'Bruker SAINT'
_computing_molecular_graphics 'Bruker SHELXTL'
_computing_publication_material 'Bruker SHELXTL'
_computing_structure_refinement 'SHELXL-97 (Sheldrick, 2008)'
_computing_structure_solution 'SHELXS-97 (Sheldrick, 2008)'
_diffrn_ambient_temperature 296(2)
_diffrn_measured_fraction_theta_full 0.994
_diffrn_measured_fraction_theta_max 0.994
_diffrn_measurement_device_type 'Bruker APEX-II CCD'
_diffrn_measurement_method '\f and \w scans'
_diffrn_radiation_monochromator graphite
_diffrn_radiation_source 'fine-focus sealed tube'
_diffrn_radiation_type MoK\a
_diffrn_radiation_wavelength 0.71073
_diffrn_reflns_av_R_equivalents 0.0452
_diffrn_reflns_av_sigmaI/netI 0.0515
_diffrn_reflns_limit_h_max 23
_diffrn_reflns_limit_h_min -22
_diffrn_reflns_limit_k_max 11
_diffrn_reflns_limit_k_min -10
_diffrn_reflns_limit_l_max 21
_diffrn_reflns_limit_l_min -23
_diffrn_reflns_number 19483
_diffrn_reflns_theta_full 27.88
_diffrn_reflns_theta_max 27.88
_diffrn_reflns_theta_min 2.26
_exptl_absorpt_coefficient_mu 0.142
_exptl_absorpt_correction_T_max 0.9915
_exptl_absorpt_correction_T_min 0.9749
_exptl_absorpt_correction_type multi-scan
_exptl_absorpt_process_details sadabs
_exptl_crystal_colour yellow
_exptl_crystal_density_diffrn 1.156
_exptl_crystal_density_method 'not measured'
_exptl_crystal_description block
_exptl_crystal_F_000 992
_exptl_crystal_size_max 0.18
_exptl_crystal_size_mid 0.11
_exptl_crystal_size_min 0.06
_refine_diff_density_max 0.330
_refine_diff_density_min -0.226
_refine_diff_density_rms 0.049
_refine_ls_extinction_coef 0.0020(15)
_refine_ls_extinction_expression Fc^*^=kFc[1+0.001xFc^2^\l^3^/sin(2\q)]^-1/4^
_refine_ls_extinction_method SHELXL
_refine_ls_goodness_of_fit_ref 0.950
_refine_ls_hydrogen_treatment mixed
_refine_ls_matrix_type full
_refine_ls_number_parameters 316
_refine_ls_number_reflns 6328
_refine_ls_number_restraints 0
_refine_ls_restrained_S_all 0.950
_refine_ls_R_factor_all 0.1152
_refine_ls_R_factor_gt 0.0587
_refine_ls_shift/su_max 0.003
_refine_ls_shift/su_mean 0.000
_refine_ls_structure_factor_coef Fsqd
_refine_ls_weighting_details 'calc w=1/[\s^2^(Fo^2^)+(0.1000P)^2^+0.4099P] where P=(Fo^2^+2Fc^2^)/3'
_refine_ls_weighting_scheme calc
_refine_ls_wR_factor_gt 0.1543
_refine_ls_wR_factor_ref 0.1873
_reflns_number_gt 3452
_reflns_number_total 6328
_reflns_threshold_expression >2sigma(I)
_cod_data_source_file om3003202_si_002.cif
_cod_data_source_block 1f
_cod_depositor_comments
;
The following automatic conversions were performed:

'_symmetry_cell_setting' value 'Monoclinic' changed to 'monoclinic'
according to /home/saulius/struct/CIF-dictionaries/cif_core.dic
dictionary named 'cif_core.dic' version 2.4.2 from 2011-04-26.

Automatic conversion script
Id: cif_fix_values 1891 2012-01-12 08:04:46Z andrius 
;
_cod_original_cell_volume 2670.4(6)
_cod_original_sg_symbol_H-M P2(1)/n
_cod_database_code 4078678

loop_
_symmetry_equiv_pos_as_xyz
'x, y, z'
'-x+1/2, y+1/2, -z+1/2'
'-x, -y, -z'
'x-1/2, -y-1/2, z-1/2'

loop_
_atom_site_label
_atom_site_type_symbol
_atom_site_fract_x
_atom_site_fract_y
_atom_site_fract_z
_atom_site_U_iso_or_equiv
_atom_site_adp_type
_atom_site_occupancy
_atom_site_symmetry_multiplicity
_atom_site_calc_flag
_atom_site_refinement_flags
S1 S 0.40941(4) 0.68810(8) 0.08751(4) 0.0692(2) Uani 1 1 d .
N1 N 0.45064(11) 0.5692(2) 0.29419(11) 0.0545(5) Uani 1 1 d .
H1 H 0.4288(16) 0.562(3) 0.2452(16) 0.089(9) Uiso 1 1 d .
N2 N 0.35374(10) 0.4519(2) 0.18616(11) 0.0562(5) Uani 1 1 d .
C1 C 0.40551(11) 0.4945(2) 0.34317(12) 0.0484(5) Uani 1 1 d .
C2 C 0.42400(14) 0.4936(3) 0.41953(13) 0.0614(6) Uani 1 1 d .
H2 H 0.4678 0.5453 0.4375 0.074 Uiso 1 1 calc R
C3 C 0.37855(14) 0.4175(3) 0.46850(14) 0.0663(6) Uani 1 1 d .
H3 H 0.3926 0.4166 0.5188 0.080 Uiso 1 1 calc R
C4 C 0.31232(15) 0.3424(3) 0.44382(16) 0.0704(7) Uani 1 1 d .
H4 H 0.2816 0.2919 0.4772 0.084 Uiso 1 1 calc R
C5 C 0.29274(13) 0.3436(3) 0.37003(15) 0.0634(6) Uani 1 1 d .
H5 H 0.2476 0.2950 0.3536 0.076 Uiso 1 1 calc R
C6 C 0.33847(11) 0.4159(3) 0.31757(12) 0.0515(5) Uani 1 1 d .
C7 C 0.31477(13) 0.4023(3) 0.24030(14) 0.0594(6) Uani 1 1 d .
H7 H 0.2681 0.3544 0.2287 0.071 Uiso 1 1 calc R
C8 C 0.51520(12) 0.6641(3) 0.31611(12) 0.0521(5) Uani 1 1 d .
C9 C 0.58822(12) 0.6038(3) 0.30733(12) 0.0549(5) Uani 1 1 d .
C10 C 0.65003(14) 0.6991(3) 0.32858(15) 0.0715(7) Uani 1 1 d .
H10 H 0.6992 0.6617 0.3229 0.086 Uiso 1 1 calc R
C11 C 0.63957(17) 0.8468(4) 0.35760(17) 0.0855(9) Uani 1 1 d .
H11 H 0.6814 0.9087 0.3721 0.103 Uiso 1 1 calc R
C12 C 0.56661(18) 0.9042(4) 0.36544(17) 0.0885(9) Uani 1 1 d .
H12 H 0.5601 1.0050 0.3852 0.106 Uiso 1 1 calc R
C13 C 0.50373(15) 0.8157(3) 0.34476(15) 0.0676(7) Uani 1 1 d .
C14 C 0.60059(15) 0.4393(3) 0.27624(15) 0.0697(7) Uani 1 1 d .
H14 H 0.5509 0.3972 0.2591 0.084 Uiso 1 1 calc R
C15 C 0.6501(4) 0.4424(6) 0.2119(3) 0.192(3) Uani 1 1 d .
H15A H 0.6985 0.4879 0.2268 0.288 Uiso 1 1 calc R
H15B H 0.6265 0.5052 0.1729 0.288 Uiso 1 1 calc R
H15C H 0.6575 0.3362 0.1945 0.288 Uiso 1 1 calc R
C16 C 0.6333(5) 0.3303(5) 0.3331(3) 0.215(4) Uani 1 1 d .
H16A H 0.6572 0.2428 0.3093 0.323 Uiso 1 1 calc R
H16B H 0.5935 0.2912 0.3630 0.323 Uiso 1 1 calc R
H16C H 0.6703 0.3858 0.3640 0.323 Uiso 1 1 calc R
C17 C 0.42395(16) 0.8853(3) 0.35142(19) 0.0850(9) Uani 1 1 d .
H17 H 0.3879 0.7967 0.3480 0.102 Uiso 1 1 calc R
C18 C 0.4047(2) 0.9958(4) 0.2865(2) 0.1146(12) Uani 1 1 d .
H18A H 0.4397 1.0832 0.2876 0.172 Uiso 1 1 calc R
H18B H 0.3538 1.0351 0.2903 0.172 Uiso 1 1 calc R
H18C H 0.4084 0.9388 0.2407 0.172 Uiso 1 1 calc R
C19 C 0.4136(2) 0.9663(5) 0.4250(2) 0.1290(15) Uani 1 1 d .
H19A H 0.4268 0.8940 0.4647 0.193 Uiso 1 1 calc R
H19B H 0.3614 0.9982 0.4282 0.193 Uiso 1 1 calc R
H19C H 0.4458 1.0580 0.4289 0.193 Uiso 1 1 calc R
C20 C 0.32712(12) 0.4218(3) 0.11252(13) 0.0547(6) Uani 1 1 d .
C21 C 0.28408(14) 0.2892(3) 0.09073(15) 0.0673(7) Uani 1 1 d .
H21 H 0.2705 0.2156 0.1262 0.081 Uiso 1 1 calc R
C22 C 0.26168(15) 0.2661(3) 0.01797(16) 0.0723(7) Uani 1 1 d .
H22 H 0.2329 0.1774 0.0044 0.087 Uiso 1 1 calc R
C23 C 0.28138(14) 0.3730(3) -0.03515(15) 0.0698(7) Uani 1 1 d .
H23 H 0.2652 0.3577 -0.0845 0.084 Uiso 1 1 calc R
C24 C 0.32518(14) 0.5030(3) -0.01525(14) 0.0628(6) Uani 1 1 d .
H24 H 0.3384 0.5751 -0.0515 0.075 Uiso 1 1 calc R
C25 C 0.34984(12) 0.5282(3) 0.05769(13) 0.0541(5) Uani 1 1 d .
C26 C 0.42574(13) 0.7880(3) 0.00234(15) 0.0641(6) Uani 1 1 d .
C27 C 0.38301(18) 0.9169(3) -0.01849(19) 0.0890(9) Uani 1 1 d .
H27 H 0.3444 0.9509 0.0113 0.107 Uiso 1 1 calc R
C28 C 0.3962(2) 0.9971(4) -0.0829(2) 0.1042(11) Uani 1 1 d .
H28 H 0.3667 1.0851 -0.0961 0.125 Uiso 1 1 calc R
C29 C 0.45217(19) 0.9492(4) -0.12781(19) 0.0912(9) Uani 1 1 d .
H29 H 0.4607 1.0031 -0.1717 0.109 Uiso 1 1 calc R
C30 C 0.49505(19) 0.8218(5) -0.1074(2) 0.1037(11) Uani 1 1 d .
H30 H 0.5335 0.7886 -0.1376 0.124 Uiso 1 1 calc R
C31 C 0.48288(16) 0.7404(4) -0.04280(19) 0.0881(9) Uani 1 1 d .
H31 H 0.5131 0.6535 -0.0296 0.106 Uiso 1 1 calc R

loop_
_atom_site_aniso_label
_atom_site_aniso_U_11
_atom_site_aniso_U_22
_atom_site_aniso_U_33
_atom_site_aniso_U_23
_atom_site_aniso_U_13
_atom_site_aniso_U_12
S1 0.0614(4) 0.0659(4) 0.0803(5) -0.0147(3) 0.0046(3) -0.0143(3)
N1 0.0485(10) 0.0581(11) 0.0572(11) -0.0019(9) 0.0072(9) -0.0145(9)
N2 0.0457(10) 0.0528(11) 0.0701(12) -0.0058(9) 0.0024(9) 0.0007(8)
C1 0.0422(11) 0.0420(11) 0.0619(13) -0.0018(9) 0.0112(10) -0.0006(9)
C2 0.0549(13) 0.0642(14) 0.0659(15) -0.0007(12) 0.0101(11) -0.0119(11)
C3 0.0666(16) 0.0705(16) 0.0627(14) 0.0040(12) 0.0148(12) -0.0035(13)
C4 0.0635(16) 0.0648(15) 0.0854(19) 0.0094(13) 0.0312(14) -0.0049(12)
C5 0.0446(12) 0.0580(14) 0.0887(18) -0.0017(12) 0.0162(12) -0.0099(10)
C6 0.0396(11) 0.0459(11) 0.0696(14) -0.0033(10) 0.0083(10) -0.0005(9)
C7 0.0400(12) 0.0544(13) 0.0841(17) -0.0072(12) 0.0049(11) -0.0021(10)
C8 0.0474(12) 0.0566(13) 0.0529(12) -0.0030(10) 0.0086(10) -0.0136(10)
C9 0.0502(13) 0.0616(13) 0.0535(12) -0.0011(10) 0.0086(10) -0.0088(11)
C10 0.0467(13) 0.0826(18) 0.0858(18) -0.0058(14) 0.0107(12) -0.0153(12)
C11 0.0680(18) 0.088(2) 0.101(2) -0.0219(17) 0.0127(15) -0.0401(16)
C12 0.083(2) 0.0684(17) 0.117(2) -0.0308(16) 0.0309(17) -0.0286(15)
C13 0.0630(15) 0.0574(14) 0.0840(17) -0.0095(12) 0.0218(13) -0.0141(12)
C14 0.0578(14) 0.0690(16) 0.0831(17) -0.0135(13) 0.0115(13) -0.0014(12)
C15 0.295(7) 0.129(4) 0.164(4) -0.062(3) 0.146(5) -0.035(4)
C16 0.423(11) 0.083(3) 0.138(4) 0.013(3) -0.014(5) 0.080(5)
C17 0.0697(17) 0.0563(15) 0.132(3) -0.0144(17) 0.0335(17) -0.0077(13)
C18 0.083(2) 0.093(2) 0.170(4) 0.011(2) 0.017(2) 0.0107(19)
C19 0.128(3) 0.110(3) 0.154(3) -0.036(3) 0.068(3) 0.005(2)
C20 0.0385(11) 0.0511(12) 0.0740(15) -0.0097(11) -0.0028(10) 0.0041(9)
C21 0.0586(14) 0.0576(14) 0.0851(18) -0.0020(12) -0.0042(13) -0.0046(11)
C22 0.0661(16) 0.0560(15) 0.0931(19) -0.0149(14) -0.0140(14) -0.0091(12)
C23 0.0653(16) 0.0636(15) 0.0786(17) -0.0104(13) -0.0177(13) 0.0018(13)
C24 0.0607(14) 0.0545(13) 0.0724(15) -0.0027(11) -0.0048(12) 0.0017(11)
C25 0.0394(11) 0.0492(12) 0.0734(15) -0.0081(11) 0.0003(10) 0.0048(9)
C26 0.0490(13) 0.0559(14) 0.0880(17) -0.0139(12) 0.0114(12) -0.0092(11)
C27 0.086(2) 0.0642(17) 0.120(2) 0.0025(17) 0.0456(18) 0.0098(15)
C28 0.100(2) 0.0710(19) 0.145(3) 0.016(2) 0.041(2) 0.0182(17)
C29 0.082(2) 0.088(2) 0.106(2) 0.0051(18) 0.0258(18) -0.0081(18)
C30 0.076(2) 0.125(3) 0.112(3) 0.004(2) 0.0364(19) 0.014(2)
C31 0.0621(17) 0.097(2) 0.107(2) 0.0028(19) 0.0230(16) 0.0191(16)

loop_
_atom_type_symbol
_atom_type_description
_atom_type_scat_dispersion_real
_atom_type_scat_dispersion_imag
_atom_type_scat_source
C C 0.0033 0.0016 'International Tables Vol C Tables 4.2.6.8 and 6.1.1.4'
H H 0.0000 0.0000 'International Tables Vol C Tables 4.2.6.8 and 6.1.1.4'
N N 0.0061 0.0033 'International Tables Vol C Tables 4.2.6.8 and 6.1.1.4'
S S 0.1246 0.1234 'International Tables Vol C Tables 4.2.6.8 and 6.1.1.4'

loop_
_geom_angle_atom_site_label_1
_geom_angle_atom_site_label_2
_geom_angle_atom_site_label_3
_geom_angle
C25 S1 C26 102.30(11)
C1 N1 C8 123.77(19)
C7 N2 C20 119.3(2)
N1 C1 C2 121.5(2)
N1 C1 C6 120.4(2)
C2 C1 C6 118.17(19)
C3 C2 C1 121.2(2)
C2 C3 C4 120.8(2)
C5 C4 C3 119.0(2)
C4 C5 C6 122.3(2)
C5 C6 C1 118.5(2)
C5 C6 C7 117.8(2)
C1 C6 C7 123.7(2)
N2 C7 C6 124.5(2)
C13 C8 C9 121.6(2)
C13 C8 N1 119.2(2)
C9 C8 N1 119.16(19)
C10 C9 C8 118.0(2)
C10 C9 C14 120.4(2)
C8 C9 C14 121.6(2)
C11 C10 C9 121.0(3)
C10 C11 C12 119.9(2)
C13 C12 C11 121.5(3)
C12 C13 C8 118.0(2)
C12 C13 C17 120.1(2)
C8 C13 C17 121.9(2)
C16 C14 C15 109.3(4)
C16 C14 C9 111.8(3)
C15 C14 C9 111.9(3)
C19 C17 C18 111.6(3)
C19 C17 C13 112.9(3)
C18 C17 C13 110.3(2)
C21 C20 C25 118.7(2)
C21 C20 N2 124.1(2)
C25 C20 N2 117.05(19)
C22 C21 C20 120.9(2)
C21 C22 C23 120.4(2)
C22 C23 C24 119.8(2)
C23 C24 C25 121.2(2)
C24 C25 C20 119.0(2)
C24 C25 S1 124.05(19)
C20 C25 S1 116.98(17)
C27 C26 C31 118.4(3)
C27 C26 S1 120.3(2)
C31 C26 S1 121.3(2)
C26 C27 C28 120.8(3)
C29 C28 C27 120.7(3)
C30 C29 C28 118.8(3)
C29 C30 C31 121.3(3)
C30 C31 C26 119.9(3)

loop_
_geom_bond_atom_site_label_1
_geom_bond_atom_site_label_2
_geom_bond_distance
S1 C25 1.776(2)
S1 C26 1.786(3)
N1 C1 1.367(3)
N1 C8 1.430(3)
N2 C7 1.288(3)
N2 C20 1.411(3)
C1 C2 1.400(3)
C1 C6 1.412(3)
C2 C3 1.376(3)
C3 C4 1.382(4)
C4 C5 1.359(4)
C5 C6 1.408(3)
C6 C7 1.441(3)
C8 C13 1.396(3)
C8 C9 1.397(3)
C9 C10 1.392(3)
C9 C14 1.515(3)
C10 C11 1.366(4)
C11 C12 1.385(4)
C12 C13 1.372(4)
C13 C17 1.531(4)
C14 C16 1.474(5)
C14 C15 1.482(4)
C17 C19 1.511(5)
C17 C18 1.522(5)
C20 C21 1.396(3)
C20 C25 1.406(3)
C21 C22 1.367(4)
C22 C23 1.370(4)
C23 C24 1.378(3)
C24 C25 1.383(3)
C26 C27 1.364(4)
C26 C31 1.381(4)
C27 C28 1.373(4)
C28 C29 1.363(4)
C29 C30 1.354(5)
C30 C31 1.377(5)

loop_
_cod_related_entry_id
_cod_related_entry_database
_cod_related_entry_code
1 ChemSpider 30659843
